data_1553023
loop_
_publ_author_name
'Mo, Zhenbo'
'Ouyang, Zhenwu'
'Wang, Lei'
'Fillman, Kathlyn L.'
'Neidig, Michael L.'
'Deng, Liang'

_publ_section_title
;
 Two- and three-coordinate formal iron(i) compounds featuring monodentate
 aminocarbene ligands
;
_journal_issue 9
_journal_name_full 'Org. Chem. Front.'
_journal_page_first 1040
_journal_paper_doi 10.1039/C4QO00175C
_journal_volume 1
_journal_year 2014
_chemical_formula_sum 'C40 H62 Cl Fe N2'
_chemical_formula_weight 662.22
_chemical_properties_physical 'Air-sensitive, Moisture-sensitive, Hygroscopic, Oxygen-sensitive'
_space_group_IT_number 14
_space_group_name_Hall '-P 2ybc'
_space_group_name_H-M_alt 'P 1 21/c 1'
_symmetry_cell_setting monoclinic
_symmetry_space_group_name_H-M 'P 1 21/c 1'
_atom_sites_solution_hydrogens geom
_atom_sites_solution_primary direct
_atom_sites_solution_secondary difmap
_audit_creation_method SHELXL-97
_cell_angle_alpha 90.00
_cell_angle_beta 97.310(2)
_cell_angle_gamma 90.00
_cell_formula_units_Z 4
_cell_length_a 11.2282(14)
_cell_length_b 19.506(2)
_cell_length_c 16.892(2)
_cell_measurement_reflns_used 4790
_cell_measurement_temperature 140(2)
_cell_measurement_theta_max 25.33
_cell_measurement_theta_min 2.31
_cell_volume 3669.6(7)
_computing_cell_refinement 'Bruker SAINT'
_computing_data_collection 'Bruker APEX2'
_computing_data_reduction 'Bruker SAINT'
_computing_molecular_graphics 'Bruker SHELXTL'
_computing_publication_material 'Bruker SHELXTL'
_computing_structure_refinement 'SHELXL-97 (Sheldrick, 1997)'
_computing_structure_solution 'SHELXS-97 (Sheldrick, 1990)'
_diffrn_ambient_temperature 140(2)
_diffrn_measured_fraction_theta_full 0.991
_diffrn_measured_fraction_theta_max 0.991
_diffrn_measurement_device_type 'Bruker APEX-II CCD'
_diffrn_measurement_method '\f and \w scans'
_diffrn_radiation_monochromator graphite
_diffrn_radiation_source 'fine-focus sealed tube'
_diffrn_radiation_type MoK\a
_diffrn_radiation_wavelength 0.71073
_diffrn_reflns_av_R_equivalents 0.0669
_diffrn_reflns_av_sigmaI/netI 0.0783
_diffrn_reflns_limit_h_max 16
_diffrn_reflns_limit_h_min -16
_diffrn_reflns_limit_k_max 16
_diffrn_reflns_limit_k_min -28
_diffrn_reflns_limit_l_max 24
_diffrn_reflns_limit_l_min -24
_diffrn_reflns_number 36307
_diffrn_reflns_theta_full 30.78
_diffrn_reflns_theta_max 30.78
_diffrn_reflns_theta_min 1.60
_diffrn_standards_number 0
_exptl_absorpt_coefficient_mu 0.513
_exptl_absorpt_correction_T_max 0.9699
_exptl_absorpt_correction_T_min 0.8825
_exptl_absorpt_correction_type multi-scan
_exptl_absorpt_process_details sadabs
_exptl_crystal_colour red
_exptl_crystal_density_diffrn 1.199
_exptl_crystal_density_method 'not measured'
_exptl_crystal_description block
_exptl_crystal_F_000 1436
_exptl_crystal_recrystallization_method 'Re-crystallisation from solvent: toluene'
_exptl_crystal_size_max 0.25
_exptl_crystal_size_mid 0.16
_exptl_crystal_size_min 0.06
_refine_diff_density_max 0.798
_refine_diff_density_min -0.376
_refine_diff_density_rms 0.092
_refine_ls_extinction_method none
_refine_ls_goodness_of_fit_ref 1.009
_refine_ls_hydrogen_treatment mixed
_refine_ls_matrix_type full
_refine_ls_number_parameters 413
_refine_ls_number_reflns 11362
_refine_ls_number_restraints 0
_refine_ls_restrained_S_all 1.009
_refine_ls_R_factor_all 0.0928
_refine_ls_R_factor_gt 0.0510
_refine_ls_shift/su_max 0.004
_refine_ls_shift/su_mean 0.000
_refine_ls_structure_factor_coef Fsqd
_refine_ls_weighting_details 'calc w=1/[\s^2^(Fo^2^)+(0.0781P)^2^+0.0000P] where P=(Fo^2^+2Fc^2^)/3'
_refine_ls_weighting_scheme calc
_refine_ls_wR_factor_gt 0.1262
_refine_ls_wR_factor_ref 0.1519
_reflns_number_gt 7370
_reflns_number_total 11362
_reflns_threshold_expression >2sigma(I)
_cod_data_source_file c4qo00175c2.cif
_cod_data_source_block 3
_cod_depositor_comments
;
The following automatic conversions were performed:

data item '_symmetry_cell_setting' value 'Monoclinic' was changed to
'monoclinic' in accordance with the
/home/saulius/struct/COD-crude-data/automatic-downloads/DataCite-retrospective/RSC/depositions/lib/dictionaries/cif_core.dic
dictionary named 'cif_core.dic' version 2.4.2 last updated on
2011-04-26.

Automatic conversion script
Id: cif_fix_values 6909 2019-04-08 15:41:33Z antanas 
;
_cod_original_cell_volume 3669.6(8)
_cod_original_sg_symbol_H-M P2(1)/c
_cod_database_code 1553023

loop_
_symmetry_equiv_pos_as_xyz
'x, y, z'
'-x, y+1/2, -z+1/2'
'-x, -y, -z'
'x, -y-1/2, z-1/2'

loop_
_atom_site_label
_atom_site_type_symbol
_atom_site_fract_x
_atom_site_fract_y
_atom_site_fract_z
_atom_site_U_iso_or_equiv
_atom_site_adp_type
_atom_site_occupancy
_atom_site_symmetry_multiplicity
_atom_site_calc_flag
_atom_site_refinement_flags
Fe1 Fe 0.12613(3) 0.456718(16) 0.745206(17) 0.01917(9) Uani 1 1 d .
Cl1 Cl -0.05076(5) 0.51099(3) 0.70922(3) 0.03005(14) Uani 1 1 d .
N1 N 0.13894(14) 0.31400(9) 0.82555(9) 0.0162(3) Uani 1 1 d .
N2 N 0.36925(15) 0.52130(9) 0.72244(10) 0.0160(3) Uani 1 1 d .
C1 C 0.12716(17) 0.35499(11) 0.76178(11) 0.0174(4) Uani 1 1 d .
C2 C 0.27641(18) 0.51063(10) 0.76344(11) 0.0165(4) Uani 1 1 d .
C3 C 0.09086(19) 0.30889(12) 0.68890(12) 0.0223(4) Uani 1 1 d .
C4 C 0.1220(2) 0.23613(12) 0.71932(13) 0.0249(5) Uani 1 1 d .
H4A H 0.0623 0.2029 0.6940 0.030 Uiso 1 1 calc R
H4B H 0.2025 0.2226 0.7067 0.030 Uiso 1 1 calc R
C5 C 0.12005(19) 0.23776(11) 0.80945(12) 0.0206(4) Uani 1 1 d .
C6 C 0.2184(2) 0.19338(12) 0.85324(14) 0.0275(5) Uani 1 1 d .
H6A H 0.2959 0.2061 0.8366 0.041 Uiso 1 1 calc R
H6B H 0.2016 0.1451 0.8405 0.041 Uiso 1 1 calc R
H6C H 0.2211 0.2004 0.9109 0.041 Uiso 1 1 calc R
C7 C 0.0017(2) 0.21347(11) 0.83567(13) 0.0245(5) Uani 1 1 d .
H7A H 0.0031 0.2214 0.8931 0.037 Uiso 1 1 calc R
H7B H -0.0087 0.1644 0.8244 0.037 Uiso 1 1 calc R
H7C H -0.0650 0.2390 0.8064 0.037 Uiso 1 1 calc R
C8 C 0.1530(2) 0.32777(15) 0.61632(13) 0.0336(6) Uani 1 1 d .
H8A H 0.2402 0.3256 0.6307 0.050 Uiso 1 1 calc R
H8B H 0.1299 0.3744 0.5989 0.050 Uiso 1 1 calc R
H8C H 0.1286 0.2955 0.5728 0.050 Uiso 1 1 calc R
C9 C -0.0453(2) 0.31786(14) 0.66418(14) 0.0294(5) Uani 1 1 d .
H9A H -0.0716 0.2876 0.6190 0.044 Uiso 1 1 calc R
H9B H -0.0623 0.3656 0.6486 0.044 Uiso 1 1 calc R
H9C H -0.0884 0.3060 0.7092 0.044 Uiso 1 1 calc R
C10 C 0.15266(18) 0.34011(10) 0.90708(11) 0.0166(4) Uani 1 1 d .
C11 C 0.26620(18) 0.34103(11) 0.95249(12) 0.0185(4) Uani 1 1 d .
C12 C 0.27451(19) 0.36273(11) 1.03148(12) 0.0217(4) Uani 1 1 d .
H12 H 0.3509 0.3633 1.0630 0.026 Uiso 1 1 calc R
C13 C 0.1748(2) 0.38347(12) 1.06523(13) 0.0249(5) Uani 1 1 d .
H13 H 0.1823 0.3976 1.1195 0.030 Uiso 1 1 calc R
C14 C 0.0641(2) 0.38348(12) 1.01918(13) 0.0237(4) Uani 1 1 d .
H14 H -0.0044 0.3981 1.0423 0.028 Uiso 1 1 calc R
C15 C 0.05031(18) 0.36264(10) 0.93988(12) 0.0175(4) Uani 1 1 d .
C16 C -0.07491(18) 0.36994(11) 0.89374(13) 0.0212(4) Uani 1 1 d .
H16 H -0.0721 0.3546 0.8375 0.025 Uiso 1 1 calc R
C17 C -0.1673(2) 0.32642(13) 0.92985(15) 0.0319(5) Uani 1 1 d .
H17A H -0.1416 0.2784 0.9318 0.048 Uiso 1 1 calc R
H17B H -0.2454 0.3304 0.8969 0.048 Uiso 1 1 calc R
H17C H -0.1743 0.3426 0.9840 0.048 Uiso 1 1 calc R
C18 C -0.1144(2) 0.44490(12) 0.89257(14) 0.0265(5) Uani 1 1 d .
H18A H -0.1925 0.4495 0.8598 0.040 Uiso 1 1 calc R
H18B H -0.0549 0.4732 0.8700 0.040 Uiso 1 1 calc R
H18C H -0.1210 0.4601 0.9472 0.040 Uiso 1 1 calc R
C19 C 0.38263(18) 0.32227(12) 0.92028(12) 0.0217(4) Uani 1 1 d .
H19 H 0.3616 0.3033 0.8653 0.026 Uiso 1 1 calc R
C20 C 0.4535(2) 0.26772(13) 0.97107(15) 0.0327(5) Uani 1 1 d .
H20A H 0.4868 0.2877 1.0224 0.049 Uiso 1 1 calc R
H20B H 0.5190 0.2508 0.9431 0.049 Uiso 1 1 calc R
H20C H 0.4001 0.2296 0.9803 0.049 Uiso 1 1 calc R
C21 C 0.4617(2) 0.38545(13) 0.91437(14) 0.0265(5) Uani 1 1 d .
H21A H 0.4211 0.4174 0.8750 0.040 Uiso 1 1 calc R
H21B H 0.5386 0.3714 0.8978 0.040 Uiso 1 1 calc R
H21C H 0.4760 0.4080 0.9665 0.040 Uiso 1 1 calc R
C22 C 0.29015(19) 0.56142(11) 0.83353(12) 0.0207(4) Uani 1 1 d .
C23 C 0.42170(19) 0.58409(12) 0.83954(12) 0.0226(4) Uani 1 1 d .
H23A H 0.4723 0.5556 0.8790 0.027 Uiso 1 1 calc R
H23B H 0.4299 0.6327 0.8563 0.027 Uiso 1 1 calc R
C24 C 0.46015(18) 0.57488(11) 0.75619(12) 0.0192(4) Uani 1 1 d .
C25 C 0.5888(2) 0.55126(12) 0.75966(14) 0.0272(5) Uani 1 1 d .
H25A H 0.6023 0.5120 0.7959 0.041 Uiso 1 1 calc R
H25B H 0.6429 0.5888 0.7791 0.041 Uiso 1 1 calc R
H25C H 0.6048 0.5377 0.7062 0.041 Uiso 1 1 calc R
C26 C 0.4487(2) 0.64038(12) 0.70653(13) 0.0264(5) Uani 1 1 d .
H26A H 0.5018 0.6756 0.7330 0.040 Uiso 1 1 calc R
H26B H 0.3654 0.6566 0.7012 0.040 Uiso 1 1 calc R
H26C H 0.4715 0.6310 0.6535 0.040 Uiso 1 1 calc R
C27 C 0.2598(2) 0.53029(13) 0.91155(13) 0.0278(5) Uani 1 1 d .
H27A H 0.3156 0.4927 0.9278 0.042 Uiso 1 1 calc R
H27B H 0.1774 0.5126 0.9037 0.042 Uiso 1 1 calc R
H27C H 0.2669 0.5656 0.9532 0.042 Uiso 1 1 calc R
C28 C 0.2029(2) 0.62162(12) 0.81288(14) 0.0276(5) Uani 1 1 d .
H28A H 0.1200 0.6047 0.8076 0.041 Uiso 1 1 calc R
H28B H 0.2185 0.6424 0.7624 0.041 Uiso 1 1 calc R
H28C H 0.2146 0.6560 0.8555 0.041 Uiso 1 1 calc R
C29 C 0.37715(18) 0.48975(10) 0.64536(11) 0.0165(4) Uani 1 1 d .
C30 C 0.31042(18) 0.51715(11) 0.57677(12) 0.0188(4) Uani 1 1 d .
C31 C 0.3191(2) 0.48600(12) 0.50338(12) 0.0238(5) Uani 1 1 d .
H31 H 0.2741 0.5038 0.4564 0.029 Uiso 1 1 calc R
C32 C 0.3919(2) 0.42984(12) 0.49813(13) 0.0254(5) Uani 1 1 d .
H32 H 0.3980 0.4096 0.4476 0.030 Uiso 1 1 calc R
C33 C 0.4556(2) 0.40312(11) 0.56570(13) 0.0231(4) Uani 1 1 d .
H33 H 0.5050 0.3641 0.5613 0.028 Uiso 1 1 calc R
C34 C 0.44958(18) 0.43163(11) 0.64054(12) 0.0185(4) Uani 1 1 d .
C35 C 0.51825(19) 0.39540(11) 0.71170(13) 0.0226(4) Uani 1 1 d .
H35 H 0.5118 0.4237 0.7603 0.027 Uiso 1 1 calc R
C36 C 0.4636(2) 0.32517(12) 0.72405(14) 0.0297(5) Uani 1 1 d .
H36A H 0.3805 0.3308 0.7351 0.045 Uiso 1 1 calc R
H36B H 0.5104 0.3021 0.7693 0.045 Uiso 1 1 calc R
H36C H 0.4646 0.2975 0.6757 0.045 Uiso 1 1 calc R
C37 C 0.6520(2) 0.38653(14) 0.70344(15) 0.0332(6) Uani 1 1 d .
H37A H 0.6608 0.3551 0.6593 0.050 Uiso 1 1 calc R
H37B H 0.6940 0.3677 0.7531 0.050 Uiso 1 1 calc R
H37C H 0.6867 0.4311 0.6926 0.050 Uiso 1 1 calc R
C38 C 0.22589(19) 0.57797(11) 0.57618(12) 0.0206(4) Uani 1 1 d .
H38 H 0.2257 0.5942 0.6323 0.025 Uiso 1 1 calc R
C39 C 0.0987(2) 0.55718(14) 0.54304(14) 0.0308(5) Uani 1 1 d .
H39A H 0.0954 0.5466 0.4861 0.046 Uiso 1 1 calc R
H39B H 0.0435 0.5949 0.5502 0.046 Uiso 1 1 calc R
H39C H 0.0752 0.5166 0.5715 0.046 Uiso 1 1 calc R
C40 C 0.2655(2) 0.63747(12) 0.52618(14) 0.0295(5) Uani 1 1 d .
H40A H 0.2598 0.6235 0.4701 0.044 Uiso 1 1 calc R
H40B H 0.3487 0.6498 0.5455 0.044 Uiso 1 1 calc R
H40C H 0.2133 0.6771 0.5310 0.044 Uiso 1 1 calc R

loop_
_atom_site_aniso_label
_atom_site_aniso_U_11
_atom_site_aniso_U_22
_atom_site_aniso_U_33
_atom_site_aniso_U_23
_atom_site_aniso_U_13
_atom_site_aniso_U_12
Fe1 0.01878(15) 0.01920(17) 0.01964(15) 0.00271(12) 0.00291(11) -0.00096(12)
Cl1 0.0218(3) 0.0339(3) 0.0350(3) 0.0151(2) 0.0059(2) 0.0057(2)
N1 0.0162(8) 0.0162(9) 0.0160(8) -0.0023(6) 0.0010(6) -0.0002(6)
N2 0.0189(8) 0.0143(8) 0.0150(8) -0.0020(6) 0.0026(6) -0.0023(6)
C1 0.0142(9) 0.0215(11) 0.0166(9) 0.0010(8) 0.0022(7) 0.0003(7)
C2 0.0185(9) 0.0149(10) 0.0165(9) 0.0027(7) 0.0032(7) 0.0037(7)
C3 0.0228(10) 0.0281(12) 0.0156(9) -0.0014(8) 0.0002(7) -0.0022(9)
C4 0.0290(11) 0.0239(12) 0.0220(10) -0.0086(9) 0.0040(9) -0.0009(9)
C5 0.0238(10) 0.0158(11) 0.0214(10) -0.0031(8) -0.0005(8) 0.0006(8)
C6 0.0320(12) 0.0177(11) 0.0308(12) -0.0023(9) -0.0036(9) 0.0050(9)
C7 0.0309(12) 0.0151(11) 0.0279(11) -0.0039(8) 0.0052(9) -0.0038(9)
C8 0.0408(14) 0.0439(16) 0.0170(10) -0.0043(10) 0.0074(9) -0.0071(12)
C9 0.0263(11) 0.0361(14) 0.0236(11) 0.0003(10) -0.0048(9) -0.0035(10)
C10 0.0218(9) 0.0124(9) 0.0159(9) 0.0003(7) 0.0031(7) -0.0010(7)
C11 0.0218(10) 0.0164(10) 0.0173(9) 0.0020(7) 0.0026(7) 0.0001(8)
C12 0.0241(10) 0.0213(11) 0.0180(10) 0.0021(8) -0.0041(8) -0.0017(8)
C13 0.0355(12) 0.0243(12) 0.0152(10) -0.0006(8) 0.0040(8) -0.0033(9)
C14 0.0269(11) 0.0234(12) 0.0219(10) -0.0018(9) 0.0074(8) 0.0005(9)
C15 0.0209(9) 0.0119(9) 0.0201(10) 0.0009(7) 0.0040(7) -0.0002(7)
C16 0.0188(10) 0.0234(11) 0.0218(10) -0.0035(8) 0.0040(8) 0.0009(8)
C17 0.0222(11) 0.0339(14) 0.0414(14) -0.0045(11) 0.0109(10) -0.0040(10)
C18 0.0277(11) 0.0267(13) 0.0259(11) 0.0014(9) 0.0062(9) 0.0079(9)
C19 0.0191(10) 0.0237(11) 0.0216(10) -0.0019(8) -0.0005(8) 0.0036(8)
C20 0.0287(12) 0.0284(14) 0.0382(14) -0.0005(10) -0.0065(10) 0.0083(10)
C21 0.0199(10) 0.0315(13) 0.0284(12) -0.0021(9) 0.0045(8) 0.0000(9)
C22 0.0225(10) 0.0197(11) 0.0200(10) -0.0030(8) 0.0035(8) 0.0024(8)
C23 0.0261(11) 0.0219(11) 0.0188(10) -0.0064(8) -0.0007(8) -0.0013(9)
C24 0.0210(10) 0.0168(10) 0.0192(10) -0.0042(8) 0.0007(7) -0.0036(8)
C25 0.0197(10) 0.0301(13) 0.0312(12) -0.0063(10) 0.0015(9) -0.0052(9)
C26 0.0300(12) 0.0215(12) 0.0275(11) -0.0015(9) 0.0025(9) -0.0062(9)
C27 0.0356(13) 0.0305(13) 0.0185(10) -0.0008(9) 0.0084(9) 0.0044(10)
C28 0.0329(12) 0.0214(12) 0.0283(12) -0.0037(9) 0.0036(9) 0.0067(9)
C29 0.0189(9) 0.0166(10) 0.0143(9) -0.0019(7) 0.0030(7) -0.0056(7)
C30 0.0217(10) 0.0160(10) 0.0189(9) -0.0015(8) 0.0036(7) -0.0056(8)
C31 0.0291(11) 0.0253(12) 0.0168(10) -0.0002(8) 0.0019(8) -0.0041(9)
C32 0.0345(12) 0.0252(12) 0.0174(10) -0.0051(9) 0.0069(9) -0.0032(9)
C33 0.0283(11) 0.0172(11) 0.0247(11) -0.0039(8) 0.0067(9) -0.0003(8)
C34 0.0191(9) 0.0167(10) 0.0199(10) 0.0006(8) 0.0035(7) -0.0028(8)
C35 0.0258(11) 0.0220(12) 0.0204(10) 0.0001(8) 0.0041(8) 0.0028(9)
C36 0.0399(13) 0.0232(12) 0.0263(11) 0.0026(9) 0.0057(10) 0.0000(10)
C37 0.0274(12) 0.0421(16) 0.0298(12) -0.0011(11) 0.0029(10) 0.0076(11)
C38 0.0227(10) 0.0222(11) 0.0167(9) -0.0001(8) 0.0011(8) 0.0022(8)
C39 0.0240(11) 0.0427(16) 0.0251(11) -0.0005(10) 0.0002(9) 0.0003(10)
C40 0.0386(13) 0.0199(12) 0.0299(12) 0.0023(9) 0.0043(10) 0.0019(10)

loop_
_atom_type_symbol
_atom_type_description
_atom_type_scat_dispersion_real
_atom_type_scat_dispersion_imag
_atom_type_scat_source
C C 0.0033 0.0016 'International Tables Vol C Tables 4.2.6.8 and 6.1.1.4'
H H 0.0000 0.0000 'International Tables Vol C Tables 4.2.6.8 and 6.1.1.4'
N N 0.0061 0.0033 'International Tables Vol C Tables 4.2.6.8 and 6.1.1.4'
Cl Cl 0.1484 0.1585 'International Tables Vol C Tables 4.2.6.8 and 6.1.1.4'
Fe Fe 0.3463 0.8444 'International Tables Vol C Tables 4.2.6.8 and 6.1.1.4'

loop_
_geom_angle_atom_site_label_1
_geom_angle_atom_site_label_2
_geom_angle_atom_site_label_3
_geom_angle
C2 Fe1 C1 120.99(8)
C2 Fe1 Cl1 119.65(6)
C1 Fe1 Cl1 119.32(6)
C1 N1 C10 122.74(17)
C1 N1 C5 116.35(16)
C10 N1 C5 120.39(15)
C2 N2 C29 122.54(17)
C2 N2 C24 116.27(16)
C29 N2 C24 120.83(15)
N1 C1 C3 106.56(18)
N1 C1 Fe1 134.77(15)
C3 C1 Fe1 118.11(14)
N2 C2 C22 106.85(17)
N2 C2 Fe1 134.95(15)
C22 C2 Fe1 117.56(13)
C8 C3 C4 112.53(19)
C8 C3 C1 113.54(18)
C4 C3 C1 104.30(17)
C8 C3 C9 107.01(18)
C4 C3 C9 111.80(19)
C1 C3 C9 107.65(18)
C5 C4 C3 106.46(17)
C5 C4 H4A 110.4
C3 C4 H4A 110.4
C5 C4 H4B 110.4
C3 C4 H4B 110.4
H4A C4 H4B 108.6
C6 C5 N1 113.19(17)
C6 C5 C4 111.85(18)
N1 C5 C4 100.33(16)
C6 C5 C7 106.68(19)
N1 C5 C7 110.96(16)
C4 C5 C7 113.96(18)
C5 C6 H6A 109.5
C5 C6 H6B 109.5
H6A C6 H6B 109.5
C5 C6 H6C 109.5
H6A C6 H6C 109.5
H6B C6 H6C 109.5
C5 C7 H7A 109.5
C5 C7 H7B 109.5
H7A C7 H7B 109.5
C5 C7 H7C 109.5
H7A C7 H7C 109.5
H7B C7 H7C 109.5
C3 C8 H8A 109.5
C3 C8 H8B 109.5
H8A C8 H8B 109.5
C3 C8 H8C 109.5
H8A C8 H8C 109.5
H8B C8 H8C 109.5
C3 C9 H9A 109.5
C3 C9 H9B 109.5
H9A C9 H9B 109.5
C3 C9 H9C 109.5
H9A C9 H9C 109.5
H9B C9 H9C 109.5
C11 C10 C15 120.77(18)
C11 C10 N1 120.05(17)
C15 C10 N1 119.16(17)
C12 C11 C10 118.28(18)
C12 C11 C19 117.37(19)
C10 C11 C19 124.31(17)
C13 C12 C11 121.8(2)
C13 C12 H12 119.1
C11 C12 H12 119.1
C14 C13 C12 119.15(19)
C14 C13 H13 120.4
C12 C13 H13 120.4
C13 C14 C15 121.7(2)
C13 C14 H14 119.2
C15 C14 H14 119.2
C14 C15 C10 118.30(19)
C14 C15 C16 116.61(18)
C10 C15 C16 125.00(18)
C15 C16 C17 111.92(18)
C15 C16 C18 110.07(18)
C17 C16 C18 109.07(18)
C15 C16 H16 108.6
C17 C16 H16 108.6
C18 C16 H16 108.6
C16 C17 H17A 109.5
C16 C17 H17B 109.5
H17A C17 H17B 109.5
C16 C17 H17C 109.5
H17A C17 H17C 109.5
H17B C17 H17C 109.5
C16 C18 H18A 109.5
C16 C18 H18B 109.5
H18A C18 H18B 109.5
C16 C18 H18C 109.5
H18A C18 H18C 109.5
H18B C18 H18C 109.5
C11 C19 C20 112.12(18)
C11 C19 C21 111.17(18)
C20 C19 C21 109.48(18)
C11 C19 H19 108.0
C20 C19 H19 108.0
C21 C19 H19 108.0
C19 C20 H20A 109.5
C19 C20 H20B 109.5
H20A C20 H20B 109.5
C19 C20 H20C 109.5
H20A C20 H20C 109.5
H20B C20 H20C 109.5
C19 C21 H21A 109.5
C19 C21 H21B 109.5
H21A C21 H21B 109.5
C19 C21 H21C 109.5
H21A C21 H21C 109.5
H21B C21 H21C 109.5
C27 C22 C23 112.12(18)
C27 C22 C2 113.37(18)
C23 C22 C2 103.79(16)
C27 C22 C28 107.02(18)
C23 C22 C28 112.02(19)
C2 C22 C28 108.56(17)
C22 C23 C24 106.66(16)
C22 C23 H23A 110.4
C24 C23 H23A 110.4
C22 C23 H23B 110.4
C24 C23 H23B 110.4
H23A C23 H23B 108.6
C25 C24 N2 113.46(17)
C25 C24 C26 106.87(18)
N2 C24 C26 111.36(17)
C25 C24 C23 112.30(18)
N2 C24 C23 99.82(16)
C26 C24 C23 113.12(18)
C24 C25 H25A 109.5
C24 C25 H25B 109.5
H25A C25 H25B 109.5
C24 C25 H25C 109.5
H25A C25 H25C 109.5
H25B C25 H25C 109.5
C24 C26 H26A 109.5
C24 C26 H26B 109.5
H26A C26 H26B 109.5
C24 C26 H26C 109.5
H26A C26 H26C 109.5
H26B C26 H26C 109.5
C22 C27 H27A 109.5
C22 C27 H27B 109.5
H27A C27 H27B 109.5
C22 C27 H27C 109.5
H27A C27 H27C 109.5
H27B C27 H27C 109.5
C22 C28 H28A 109.5
C22 C28 H28B 109.5
H28A C28 H28B 109.5
C22 C28 H28C 109.5
H28A C28 H28C 109.5
H28B C28 H28C 109.5
C30 C29 C34 120.81(18)
C30 C29 N2 119.44(18)
C34 C29 N2 119.73(17)
C31 C30 C29 118.5(2)
C31 C30 C38 116.66(19)
C29 C30 C38 124.80(18)
C32 C31 C30 120.9(2)
C32 C31 H31 119.6
C30 C31 H31 119.6
C33 C32 C31 120.0(2)
C33 C32 H32 120.0
C31 C32 H32 120.0
C32 C33 C34 121.6(2)
C32 C33 H33 119.2
C34 C33 H33 119.2
C33 C34 C29 118.11(19)
C33 C34 C35 117.09(19)
C29 C34 C35 124.74(18)
C34 C35 C36 110.71(19)
C34 C35 C37 112.63(18)
C36 C35 C37 109.0(2)
C34 C35 H35 108.1
C36 C35 H35 108.1
C37 C35 H35 108.1
C35 C36 H36A 109.5
C35 C36 H36B 109.5
H36A C36 H36B 109.5
C35 C36 H36C 109.5
H36A C36 H36C 109.5
H36B C36 H36C 109.5
C35 C37 H37A 109.5
C35 C37 H37B 109.5
H37A C37 H37B 109.5
C35 C37 H37C 109.5
H37A C37 H37C 109.5
H37B C37 H37C 109.5
C30 C38 C39 110.54(19)
C30 C38 C40 111.70(18)
C39 C38 C40 108.88(19)
C30 C38 H38 108.6
C39 C38 H38 108.6
C40 C38 H38 108.6
C38 C39 H39A 109.5
C38 C39 H39B 109.5
H39A C39 H39B 109.5
C38 C39 H39C 109.5
H39A C39 H39C 109.5
H39B C39 H39C 109.5
C38 C40 H40A 109.5
C38 C40 H40B 109.5
H40A C40 H40B 109.5
C38 C40 H40C 109.5
H40A C40 H40C 109.5
H40B C40 H40C 109.5

loop_
_geom_bond_atom_site_label_1
_geom_bond_atom_site_label_2
_geom_bond_distance
Fe1 C2 1.979(2)
Fe1 C1 2.004(2)
Fe1 Cl1 2.2645(7)
N1 C1 1.335(2)
N1 C10 1.458(2)
N1 C5 1.522(3)
N2 C2 1.339(2)
N2 C29 1.453(2)
N2 C24 1.520(3)
C1 C3 1.537(3)
C2 C22 1.536(3)
C3 C8 1.530(3)
C3 C4 1.535(3)
C3 C9 1.542(3)
C4 C5 1.526(3)
C4 H4A 0.9900
C4 H4B 0.9900
C5 C6 1.519(3)
C5 C7 1.528(3)
C6 H6A 0.9800
C6 H6B 0.9800
C6 H6C 0.9800
C7 H7A 0.9800
C7 H7B 0.9800
C7 H7C 0.9800
C8 H8A 0.9800
C8 H8B 0.9800
C8 H8C 0.9800
C9 H9A 0.9800
C9 H9B 0.9800
C9 H9C 0.9800
C10 C11 1.402(3)
C10 C15 1.408(3)
C11 C12 1.392(3)
C11 C19 1.523(3)
C12 C13 1.380(3)
C12 H12 0.9500
C13 C14 1.380(3)
C13 H13 0.9500
C14 C15 1.389(3)
C14 H14 0.9500
C15 C16 1.525(3)
C16 C17 1.527(3)
C16 C18 1.527(3)
C16 H16 1.0000
C17 H17A 0.9800
C17 H17B 0.9800
C17 H17C 0.9800
C18 H18A 0.9800
C18 H18B 0.9800
C18 H18C 0.9800
C19 C20 1.526(3)
C19 C21 1.529(3)
C19 H19 1.0000
C20 H20A 0.9800
C20 H20B 0.9800
C20 H20C 0.9800
C21 H21A 0.9800
C21 H21B 0.9800
C21 H21C 0.9800
C22 C27 1.528(3)
C22 C23 1.533(3)
C22 C28 1.541(3)
C23 C24 1.535(3)
C23 H23A 0.9900
C23 H23B 0.9900
C24 C25 1.511(3)
C24 C26 1.525(3)
C25 H25A 0.9800
C25 H25B 0.9800
C25 H25C 0.9800
C26 H26A 0.9800
C26 H26B 0.9800
C26 H26C 0.9800
C27 H27A 0.9800
C27 H27B 0.9800
C27 H27C 0.9800
C28 H28A 0.9800
C28 H28B 0.9800
C28 H28C 0.9800
C29 C30 1.403(3)
C29 C34 1.404(3)
C30 C31 1.395(3)
C30 C38 1.519(3)
C31 C32 1.376(3)
C31 H31 0.9500
C32 C33 1.370(3)
C32 H32 0.9500
C33 C34 1.391(3)
C33 H33 0.9500
C34 C35 1.517(3)
C35 C36 1.526(3)
C35 C37 1.536(3)
C35 H35 1.0000
C36 H36A 0.9800
C36 H36B 0.9800
C36 H36C 0.9800
C37 H37A 0.9800
C37 H37B 0.9800
C37 H37C 0.9800
C38 C39 1.521(3)
C38 C40 1.534(3)
C38 H38 1.0000
C39 H39A 0.9800
C39 H39B 0.9800
C39 H39C 0.9800
C40 H40A 0.9800
C40 H40B 0.9800
C40 H40C 0.9800

loop_
_geom_torsion_atom_site_label_1
_geom_torsion_atom_site_label_2
_geom_torsion_atom_site_label_3
_geom_torsion_atom_site_label_4
_geom_torsion
C10 N1 C1 C3 -169.27(17)
C5 N1 C1 C3 2.5(2)
C10 N1 C1 Fe1 1.6(3)
C5 N1 C1 Fe1 173.39(15)
C2 Fe1 C1 N1 74.3(2)
Cl1 Fe1 C1 N1 -103.57(19)
C2 Fe1 C1 C3 -115.62(15)
Cl1 Fe1 C1 C3 66.52(15)
C29 N2 C2 C22 -170.65(17)
C24 N2 C2 C22 2.6(2)
C29 N2 C2 Fe1 -0.4(3)
C24 N2 C2 Fe1 172.79(16)
C1 Fe1 C2 N2 77.7(2)
Cl1 Fe1 C2 N2 -104.4(2)
C1 Fe1 C2 C22 -112.80(15)
Cl1 Fe1 C2 C22 65.06(16)
N1 C1 C3 C8 -139.5(2)
Fe1 C1 C3 C8 47.8(2)
N1 C1 C3 C4 -16.7(2)
Fe1 C1 C3 C4 170.64(13)
N1 C1 C3 C9 102.2(2)
Fe1 C1 C3 C9 -70.5(2)
C8 C3 C4 C5 148.05(19)
C1 C3 C4 C5 24.5(2)
C9 C3 C4 C5 -91.5(2)
C1 N1 C5 C6 131.97(19)
C10 N1 C5 C6 -56.0(2)
C1 N1 C5 C4 12.7(2)
C10 N1 C5 C4 -175.37(17)
C1 N1 C5 C7 -108.1(2)
C10 N1 C5 C7 63.8(2)
C3 C4 C5 C6 -142.39(19)
C3 C4 C5 N1 -22.1(2)
C3 C4 C5 C7 96.5(2)
C1 N1 C10 C11 -102.1(2)
C5 N1 C10 C11 86.4(2)
C1 N1 C10 C15 79.4(2)
C5 N1 C10 C15 -92.0(2)
C15 C10 C11 C12 2.0(3)
N1 C10 C11 C12 -176.45(18)
C15 C10 C11 C19 -175.67(19)
N1 C10 C11 C19 5.9(3)
C10 C11 C12 C13 -0.4(3)
C19 C11 C12 C13 177.4(2)
C11 C12 C13 C14 -0.8(3)
C12 C13 C14 C15 0.5(3)
C13 C14 C15 C10 1.0(3)
C13 C14 C15 C16 -175.7(2)
C11 C10 C15 C14 -2.2(3)
N1 C10 C15 C14 176.20(18)
C11 C10 C15 C16 174.12(19)
N1 C10 C15 C16 -7.5(3)
C14 C15 C16 C17 -61.8(3)
C10 C15 C16 C17 121.8(2)
C14 C15 C16 C18 59.6(2)
C10 C15 C16 C18 -116.8(2)
C12 C11 C19 C20 55.4(3)
C10 C11 C19 C20 -126.9(2)
C12 C11 C19 C21 -67.5(2)
C10 C11 C19 C21 110.2(2)
N2 C2 C22 C27 -139.34(19)
Fe1 C2 C22 C27 48.4(2)
N2 C2 C22 C23 -17.4(2)
Fe1 C2 C22 C23 170.34(14)
N2 C2 C22 C28 101.9(2)
Fe1 C2 C22 C28 -70.3(2)
C27 C22 C23 C24 148.43(18)
C2 C22 C23 C24 25.7(2)
C28 C22 C23 C24 -91.2(2)
C2 N2 C24 C25 132.91(19)
C29 N2 C24 C25 -53.8(3)
C2 N2 C24 C26 -106.5(2)
C29 N2 C24 C26 66.9(2)
C2 N2 C24 C23 13.2(2)
C29 N2 C24 C23 -173.43(17)
C22 C23 C24 C25 -143.74(19)
C22 C23 C24 N2 -23.2(2)
C22 C23 C24 C26 95.2(2)
C2 N2 C29 C30 78.4(3)
C24 N2 C29 C30 -94.5(2)
C2 N2 C29 C34 -100.4(2)
C24 N2 C29 C34 86.7(2)
C34 C29 C30 C31 -1.0(3)
N2 C29 C30 C31 -179.85(18)
C34 C29 C30 C38 177.48(19)
N2 C29 C30 C38 -1.4(3)
C29 C30 C31 C32 -0.3(3)
C38 C30 C31 C32 -178.9(2)
C30 C31 C32 C33 1.1(3)
C31 C32 C33 C34 -0.5(3)
C32 C33 C34 C29 -0.8(3)
C32 C33 C34 C35 176.6(2)
C30 C29 C34 C33 1.6(3)
N2 C29 C34 C33 -179.58(18)
C30 C29 C34 C35 -175.65(19)
N2 C29 C34 C35 3.2(3)
C33 C34 C35 C36 -66.7(2)
C29 C34 C35 C36 110.5(2)
C33 C34 C35 C37 55.6(3)
C29 C34 C35 C37 -127.1(2)
C31 C30 C38 C39 58.9(2)
C29 C30 C38 C39 -119.6(2)
C31 C30 C38 C40 -62.5(2)
C29 C30 C38 C40 119.0(2)
